data_4129332
loop_
_publ_author_name
'Luan, Yi'
'Barbato, Keith S.'
'Moquist, Philip N.'
'Kodama, Tomohiro'
'Schaus, Scott E.'

_publ_section_title
;
 Enantioselective synthesis of 1,2-dihydronaphthalene-1-carbaldehydes by
 addition of boronates to isochromene acetals catalyzed by tartaric acid.
;
_journal_issue 9
_journal_name_full 'Journal of the American Chemical Society'
_journal_page_first 3233
_journal_page_last 3236
_journal_paper_doi 10.1021/jacs.5b00757
_journal_volume 137
_journal_year 2015
_chemical_absolute_configuration ad
_chemical_formula_moiety 'C23 H19 Br O3 S'
_chemical_formula_sum 'C23 H19 Br O3 S'
_chemical_formula_weight 455.35
_space_group_IT_number 4
_space_group_name_Hall 'P 2yb'
_space_group_name_H-M_alt 'P 1 21 1'
_symmetry_cell_setting monoclinic
_symmetry_space_group_name_H-M 'P 1 21 1'
_atom_sites_solution_hydrogens difmap
_atom_sites_solution_primary direct
_atom_sites_solution_secondary difmap
_audit_creation_method SHELXL-97
_cell_angle_alpha 90.00
_cell_angle_beta 93.458(5)
_cell_angle_gamma 90.00
_cell_formula_units_Z 4
_cell_length_a 13.2436(14)
_cell_length_b 9.5398(11)
_cell_length_c 16.2198(18)
_cell_measurement_reflns_used 9970
_cell_measurement_temperature 173(2)
_cell_measurement_theta_max 28.56
_cell_measurement_theta_min 2.48
_cell_volume 2045.5(4)
_computing_cell_refinement 'Bruker SAINT+'
_computing_data_collection 'Bruker APEX2'
_computing_data_reduction 'Bruker SAINT+'
_computing_molecular_graphics 'Bruker SHELXTL'
_computing_publication_material 'Bruker SHELXTL'
_computing_structure_refinement 'SHELXL-97 (Sheldrick, 1997)'
_computing_structure_solution 'SHELXS-97 (Sheldrick, 1990)'
_diffrn_ambient_temperature 173(2)
_diffrn_measured_fraction_theta_full 0.999
_diffrn_measured_fraction_theta_max 0.999
_diffrn_measurement_device_type 'Bruker X8 APEX II diffractometer'
_diffrn_measurement_method 'phi and omega scans'
_diffrn_radiation_monochromator graphite
_diffrn_radiation_source 'fine-focus sealed tube'
_diffrn_radiation_type MoK\a
_diffrn_radiation_wavelength 0.71073
_diffrn_reflns_av_R_equivalents 0.0336
_diffrn_reflns_av_sigmaI/netI 0.0468
_diffrn_reflns_limit_h_max 17
_diffrn_reflns_limit_h_min -17
_diffrn_reflns_limit_k_max 12
_diffrn_reflns_limit_k_min -12
_diffrn_reflns_limit_l_max 21
_diffrn_reflns_limit_l_min -21
_diffrn_reflns_number 38512
_diffrn_reflns_theta_full 28.28
_diffrn_reflns_theta_max 28.28
_diffrn_reflns_theta_min 1.54
_diffrn_standards_number 0
_exptl_absorpt_coefficient_mu 2.133
_exptl_absorpt_correction_T_max 0.8150
_exptl_absorpt_correction_T_min 0.3610
_exptl_absorpt_correction_type multi-scan
_exptl_absorpt_process_details SADABS
_exptl_crystal_colour colourless
_exptl_crystal_density_diffrn 1.479
_exptl_crystal_density_method 'not measured'
_exptl_crystal_description plate
_exptl_crystal_F_000 928
_exptl_crystal_size_max 0.60
_exptl_crystal_size_mid 0.30
_exptl_crystal_size_min 0.10
_refine_diff_density_max 0.455
_refine_diff_density_min -0.355
_refine_diff_density_rms 0.051
_refine_ls_abs_structure_details 'Flack H D (1983), Acta Cryst. A39, 876-881'
_refine_ls_abs_structure_Flack 0.007(5)
_refine_ls_extinction_method none
_refine_ls_goodness_of_fit_ref 1.025
_refine_ls_hydrogen_treatment refall
_refine_ls_matrix_type full
_refine_ls_number_parameters 657
_refine_ls_number_reflns 10111
_refine_ls_number_restraints 1
_refine_ls_restrained_S_all 1.025
_refine_ls_R_factor_all 0.0493
_refine_ls_R_factor_gt 0.0333
_refine_ls_shift/su_max 0.002
_refine_ls_shift/su_mean 0.000
_refine_ls_structure_factor_coef Fsqd
_refine_ls_weighting_details 'calc w=1/[\s^2^(Fo^2^)+(0.0403P)^2^+0.0000P] where P=(Fo^2^+2Fc^2^)/3'
_refine_ls_weighting_scheme calc
_refine_ls_wR_factor_gt 0.0768
_refine_ls_wR_factor_ref 0.0828
_reflns_number_gt 8062
_reflns_number_total 10111
_reflns_threshold_expression >2sigma(I)
_cod_data_source_file ja5b00757_si_002.cif
_cod_data_source_block yl2
_cod_depositor_comments
;
The following automatic conversions were performed:

data item '_symmetry_cell_setting' value 'Monoclinic' was changed to
'monoclinic' in accordance with the
/home/saulius/struct/COD-crude-data/automatic-downloads/DataCite-retrospective/ACS/depositions/lib/dictionaries/cif_core.dic
dictionary named 'cif_core.dic' version 2.4.2 last updated on
2011-04-26.

Automatic conversion script
Id: cif_fix_values 6909 2019-04-08 15:41:33Z antanas 
;
_cod_original_sg_symbol_H-M P2(1)
_cod_database_code 4129332

loop_
_symmetry_equiv_pos_as_xyz
'x, y, z'
'-x, y+1/2, -z'

loop_
_atom_site_label
_atom_site_type_symbol
_atom_site_fract_x
_atom_site_fract_y
_atom_site_fract_z
_atom_site_U_iso_or_equiv
_atom_site_adp_type
_atom_site_occupancy
_atom_site_symmetry_multiplicity
_atom_site_calc_flag
Br1 Br 0.017951(18) -0.46471(3) -0.103615(14) 0.04821(9) Uani 1 1 d
Br2 Br 1.47671(2) 0.04226(5) -0.394139(16) 0.06485(11) Uani 1 1 d
S1 S 0.30265(4) -0.48283(7) 0.22885(3) 0.03089(13) Uani 1 1 d
S2 S 1.20392(4) 0.00437(5) -0.73207(3) 0.02528(12) Uani 1 1 d
O1 O 0.39183(11) -0.37936(17) 0.21177(9) 0.0297(4) Uani 1 1 d
O2 O 0.25142(12) -0.4145(2) 0.29251(10) 0.0455(5) Uani 1 1 d
O3 O 0.34059(13) -0.6199(2) 0.24116(11) 0.0457(5) Uani 1 1 d
O4 O 1.11996(11) -0.10312(17) -0.71047(9) 0.0282(3) Uani 1 1 d
O5 O 1.25930(11) -0.06557(18) -0.79258(9) 0.0355(4) Uani 1 1 d
O6 O 1.15908(12) 0.13704(19) -0.75075(10) 0.0358(4) Uani 1 1 d
C1 C 0.54463(16) -0.3055(2) 0.15217(13) 0.0242(5) Uani 1 1 d
H1 H 0.5677(16) -0.290(2) 0.2004(13) 0.017(5) Uiso 1 1 d
C2 C 0.62989(15) -0.3596(2) 0.10209(14) 0.0264(5) Uani 1 1 d
C3 C 0.70764(17) -0.4389(3) 0.13771(16) 0.0342(5) Uani 1 1 d
H3 H 0.7114(16) -0.445(3) 0.1943(14) 0.025(6) Uiso 1 1 d
C4 C 0.7803(2) -0.4982(3) 0.0886(2) 0.0454(7) Uani 1 1 d
H4 H 0.828(2) -0.550(3) 0.1148(17) 0.043(8) Uiso 1 1 d
C5 C 0.7720(2) -0.4814(3) 0.00391(19) 0.0480(7) Uani 1 1 d
H5 H 0.832(2) -0.521(3) -0.030(2) 0.073(10) Uiso 1 1 d
C6 C 0.6956(2) -0.4026(3) -0.03165(17) 0.0394(6) Uani 1 1 d
H6 H 0.692(2) -0.391(3) -0.0906(18) 0.059(9) Uiso 1 1 d
C7 C 0.62398(16) -0.3398(2) 0.01568(14) 0.0283(5) Uani 1 1 d
C8 C 0.54270(19) -0.2553(2) -0.02212(14) 0.0323(5) Uani 1 1 d
H8 H 0.5361(19) -0.263(3) -0.0845(17) 0.044(8) Uiso 1 1 d
C9 C 0.48305(18) -0.1780(2) 0.02235(14) 0.0293(5) Uani 1 1 d
H9 H 0.4344(16) -0.132(2) -0.0008(13) 0.012(5) Uiso 1 1 d
C10 C 0.49373(15) -0.1713(2) 0.11548(13) 0.0235(4) Uani 1 1 d
H10 H 0.4305(16) -0.171(2) 0.1365(13) 0.025(6) Uiso 1 1 d
C11 C 0.54824(15) -0.0391(2) 0.14630(12) 0.0214(4) Uani 1 1 d
C12 C 0.63263(16) 0.0145(2) 0.10980(14) 0.0276(5) Uani 1 1 d
H12 H 0.6614(17) -0.037(3) 0.0629(15) 0.035(6) Uiso 1 1 d
C13 C 0.67963(19) 0.1349(3) 0.14079(16) 0.0353(6) Uani 1 1 d
H13 H 0.7361(18) 0.172(3) 0.1175(14) 0.031(6) Uiso 1 1 d
C14 C 0.64269(19) 0.2043(3) 0.20729(16) 0.0366(6) Uani 1 1 d
H14 H 0.6728(18) 0.285(3) 0.2275(15) 0.036(7) Uiso 1 1 d
C15 C 0.55944(19) 0.1538(3) 0.24440(15) 0.0361(6) Uani 1 1 d
H15 H 0.5314(17) 0.204(3) 0.2877(14) 0.030(6) Uiso 1 1 d
C16 C 0.51210(16) 0.0327(3) 0.21421(13) 0.0298(5) Uani 1 1 d
H16 H 0.4549(19) -0.002(3) 0.2411(15) 0.035(7) Uiso 1 1 d
C17 C 0.46858(16) -0.4251(2) 0.15585(14) 0.0279(5) Uani 1 1 d
H17B H 0.4328(15) -0.443(3) 0.0985(13) 0.025(6) Uiso 1 1 d
H17A H 0.5026(17) -0.514(3) 0.1786(15) 0.029(7) Uiso 1 1 d
C18 C 0.22561(15) -0.4784(3) 0.13655(12) 0.0263(4) Uani 1 1 d
C19 C 0.1960(2) -0.6025(3) 0.09935(18) 0.0367(6) Uani 1 1 d
H19 H 0.219(2) -0.676(4) 0.1278(18) 0.055(9) Uiso 1 1 d
C20 C 0.1329(2) -0.5992(3) 0.02675(18) 0.0396(6) Uani 1 1 d
H20 H 0.107(2) -0.684(4) -0.007(2) 0.078(11) Uiso 1 1 d
C21 C 0.10178(16) -0.4727(3) -0.00505(13) 0.0315(5) Uani 1 1 d
C22 C 0.1304(3) -0.3480(3) 0.03293(19) 0.0462(7) Uani 1 1 d
H22 H 0.110(2) -0.264(3) 0.0104(17) 0.051(9) Uiso 1 1 d
C23 C 0.1925(2) -0.3508(3) 0.10487(19) 0.0449(7) Uani 1 1 d
H23 H 0.210(2) -0.262(4) 0.1338(18) 0.058(9) Uiso 1 1 d
C24 C 0.97767(15) -0.1803(2) -0.63542(13) 0.0271(5) Uani 1 1 d
H24 H 1.0195(16) -0.262(3) -0.6054(12) 0.025(6) Uiso 1 1 d
C25 C 0.89670(16) -0.1223(2) -0.58201(14) 0.0289(5) Uani 1 1 d
C26 C 0.9179(2) -0.0991(3) -0.49792(16) 0.0399(6) Uani 1 1 d
H26 H 0.9811(16) -0.142(2) -0.4748(13) 0.017(5) Uiso 1 1 d
C27 C 0.8466(2) -0.0310(4) -0.45194(17) 0.0491(7) Uani 1 1 d
H27 H 0.861(2) -0.021(4) -0.393(2) 0.076(11) Uiso 1 1 d
C28 C 0.7561(2) 0.0097(3) -0.48844(17) 0.0466(7) Uani 1 1 d
H28 H 0.711(2) 0.063(3) -0.4587(19) 0.062(9) Uiso 1 1 d
C29 C 0.7332(2) -0.0129(3) -0.57165(18) 0.0392(6) Uani 1 1 d
H29 H 0.6713(18) 0.009(2) -0.6044(14) 0.025(6) Uiso 1 1 d
C30 C 0.80456(17) -0.0808(2) -0.61957(14) 0.0302(5) Uani 1 1 d
C31 C 0.78293(17) -0.1069(3) -0.70722(15) 0.0324(5) Uani 1 1 d
H31 H 0.7195(18) -0.067(3) -0.7376(15) 0.040(7) Uiso 1 1 d
C32 C 0.84242(18) -0.1882(3) -0.75104(14) 0.0333(5) Uani 1 1 d
H32 H 0.8228(17) -0.208(3) -0.8139(15) 0.042(7) Uiso 1 1 d
C33 C 0.93525(18) -0.2599(3) -0.71264(14) 0.0285(5) Uani 1 1 d
H33 H 0.9884(16) -0.260(2) -0.7537(13) 0.021(6) Uiso 1 1 d
C34 C 0.91362(16) -0.4139(3) -0.69439(14) 0.0297(5) Uani 1 1 d
C35 C 0.83709(18) -0.4536(3) -0.64480(16) 0.0386(6) Uani 1 1 d
H35 H 0.795(2) -0.384(3) -0.6214(16) 0.042(8) Uiso 1 1 d
C36 C 0.8191(2) -0.5960(3) -0.62956(19) 0.0459(7) Uani 1 1 d
H36 H 0.7672(19) -0.626(3) -0.5930(15) 0.043(7) Uiso 1 1 d
C37 C 0.8747(2) -0.6970(3) -0.6660(2) 0.0475(7) Uani 1 1 d
H37 H 0.863(2) -0.783(3) -0.6622(17) 0.050(8) Uiso 1 1 d
C38 C 0.9512(2) -0.6586(3) -0.7155(2) 0.0514(8) Uani 1 1 d
H38 H 0.994(2) -0.726(3) -0.7444(18) 0.067(9) Uiso 1 1 d
C39 C 0.9712(2) -0.5182(3) -0.72887(19) 0.0417(6) Uani 1 1 d
H39 H 1.028(2) -0.490(3) -0.7640(18) 0.063(9) Uiso 1 1 d
C40 C 1.03934(17) -0.0541(3) -0.65941(16) 0.0284(5) Uani 1 1 d
H40B H 1.0013(17) 0.011(3) -0.6907(14) 0.024(6) Uiso 1 1 d
H40A H 1.0661(17) -0.010(2) -0.6092(14) 0.025(6) Uiso 1 1 d
C41 C 1.27976(15) 0.0171(3) -0.63984(12) 0.0247(4) Uani 1 1 d
C42 C 1.3284(2) -0.1013(3) -0.60911(17) 0.0387(6) Uani 1 1 d
H42 H 1.320(2) -0.182(3) -0.6365(18) 0.052(9) Uiso 1 1 d
C43 C 1.3889(2) -0.0939(3) -0.53644(18) 0.0436(7) Uani 1 1 d
H43 H 1.419(2) -0.173(3) -0.5156(18) 0.057(9) Uiso 1 1 d
C44 C 1.39679(17) 0.0331(4) -0.49548(14) 0.0405(6) Uani 1 1 d
C45 C 1.3496(2) 0.1522(3) -0.52495(18) 0.0426(7) Uani 1 1 d
H45 H 1.355(2) 0.238(3) -0.4958(17) 0.050(8) Uiso 1 1 d
C46 C 1.2893(2) 0.1441(3) -0.59880(17) 0.0369(6) Uani 1 1 d
H46 H 1.258(2) 0.229(4) -0.6195(18) 0.047(8) Uiso 1 1 d

loop_
_atom_site_aniso_label
_atom_site_aniso_U_11
_atom_site_aniso_U_22
_atom_site_aniso_U_33
_atom_site_aniso_U_23
_atom_site_aniso_U_13
_atom_site_aniso_U_12
Br1 0.03615(13) 0.0772(2) 0.03050(12) -0.00088(14) -0.00454(10) -0.00730(15)
Br2 0.04693(16) 0.1126(3) 0.03320(14) 0.00072(18) -0.01301(12) -0.0123(2)
S1 0.0284(3) 0.0399(4) 0.0244(2) 0.0065(3) 0.0015(2) -0.0099(3)
S2 0.0223(2) 0.0297(3) 0.0241(2) -0.0008(2) 0.0029(2) -0.0050(2)
O1 0.0283(8) 0.0351(9) 0.0262(8) -0.0015(7) 0.0060(6) -0.0102(7)
O2 0.0395(9) 0.0695(14) 0.0286(8) -0.0016(8) 0.0113(7) -0.0129(9)
O3 0.0407(10) 0.0424(11) 0.0526(11) 0.0218(9) -0.0091(9) -0.0094(9)
O4 0.0234(7) 0.0268(8) 0.0353(9) -0.0077(7) 0.0094(7) -0.0050(7)
O5 0.0321(8) 0.0481(11) 0.0270(8) -0.0066(7) 0.0089(7) -0.0086(8)
O6 0.0323(9) 0.0344(10) 0.0403(9) 0.0096(8) -0.0019(7) -0.0067(8)
C1 0.0272(11) 0.0244(12) 0.0208(10) 0.0002(9) -0.0004(9) -0.0037(9)
C2 0.0233(10) 0.0187(11) 0.0370(12) -0.0002(9) 0.0015(9) -0.0039(9)
C3 0.0327(12) 0.0244(13) 0.0449(14) -0.0010(11) -0.0040(10) -0.0043(10)
C4 0.0297(13) 0.0301(16) 0.076(2) -0.0042(13) -0.0022(13) 0.0060(11)
C5 0.0394(13) 0.0343(15) 0.0730(19) -0.0039(14) 0.0269(13) -0.0020(12)
C6 0.0516(16) 0.0262(13) 0.0426(14) -0.0050(11) 0.0207(13) -0.0089(12)
C7 0.0340(12) 0.0179(11) 0.0337(11) -0.0037(9) 0.0082(10) -0.0088(9)
C8 0.0486(15) 0.0224(12) 0.0254(11) -0.0032(10) -0.0021(11) -0.0053(11)
C9 0.0353(12) 0.0225(12) 0.0283(11) 0.0014(10) -0.0116(10) 0.0008(10)
C10 0.0207(10) 0.0203(11) 0.0295(11) -0.0020(9) 0.0013(9) -0.0003(9)
C11 0.0225(10) 0.0192(10) 0.0219(10) -0.0015(8) -0.0023(8) 0.0012(8)
C12 0.0264(10) 0.0267(13) 0.0299(10) 0.0040(10) 0.0032(9) -0.0003(9)
C13 0.0298(12) 0.0278(13) 0.0477(15) 0.0093(11) -0.0022(11) -0.0050(10)
C14 0.0405(14) 0.0223(13) 0.0449(14) -0.0014(11) -0.0145(11) -0.0054(11)
C15 0.0425(14) 0.0324(14) 0.0328(13) -0.0110(11) -0.0032(11) 0.0052(12)
C16 0.0270(10) 0.0329(12) 0.0296(10) -0.0031(11) 0.0028(9) 0.0001(11)
C17 0.0263(10) 0.0265(13) 0.0314(11) -0.0012(9) 0.0074(9) -0.0032(9)
C18 0.0234(10) 0.0304(12) 0.0254(10) 0.0019(10) 0.0032(8) -0.0031(10)
C19 0.0416(15) 0.0244(13) 0.0433(16) -0.0041(12) -0.0044(12) 0.0024(11)
C20 0.0465(16) 0.0331(15) 0.0380(15) -0.0112(12) -0.0088(13) 0.0002(12)
C21 0.0252(10) 0.0425(14) 0.0268(10) -0.0034(12) 0.0010(8) -0.0057(11)
C22 0.0589(19) 0.0297(15) 0.0479(17) 0.0092(13) -0.0157(14) 0.0003(13)
C23 0.0598(19) 0.0264(14) 0.0467(16) -0.0046(13) -0.0132(14) -0.0091(13)
C24 0.0243(10) 0.0276(12) 0.0298(11) 0.0000(10) 0.0053(9) -0.0013(10)
C25 0.0291(11) 0.0241(12) 0.0338(12) 0.0019(9) 0.0060(9) -0.0024(9)
C26 0.0365(13) 0.0512(17) 0.0328(13) -0.0021(12) 0.0087(11) -0.0008(13)
C27 0.0508(16) 0.0652(19) 0.0326(14) -0.0110(13) 0.0125(13) -0.0033(15)
C28 0.0439(15) 0.0514(19) 0.0468(15) -0.0072(13) 0.0204(12) 0.0003(13)
C29 0.0344(13) 0.0331(15) 0.0509(16) 0.0021(12) 0.0101(12) 0.0025(11)
C30 0.0336(12) 0.0238(12) 0.0338(12) 0.0011(9) 0.0067(10) -0.0038(9)
C31 0.0316(12) 0.0250(12) 0.0399(13) 0.0067(10) -0.0042(10) -0.0015(10)
C32 0.0408(13) 0.0304(13) 0.0283(11) 0.0034(10) -0.0022(10) -0.0086(11)
C33 0.0301(12) 0.0278(12) 0.0278(11) -0.0043(9) 0.0035(10) -0.0042(10)
C34 0.0267(11) 0.0271(12) 0.0350(12) -0.0027(10) -0.0018(9) -0.0018(9)
C35 0.0364(12) 0.0283(13) 0.0519(14) -0.0001(13) 0.0109(11) -0.0002(12)
C36 0.0369(14) 0.0361(15) 0.0651(19) 0.0088(14) 0.0067(13) -0.0110(12)
C37 0.0424(15) 0.0198(14) 0.079(2) 0.0040(14) -0.0050(14) -0.0064(12)
C38 0.0468(16) 0.0302(16) 0.077(2) -0.0103(14) 0.0013(15) 0.0080(13)
C39 0.0363(14) 0.0318(14) 0.0576(17) -0.0080(12) 0.0079(13) -0.0013(11)
C40 0.0246(11) 0.0272(13) 0.0342(13) -0.0057(10) 0.0083(10) 0.0006(10)
C41 0.0215(9) 0.0298(13) 0.0230(9) -0.0012(9) 0.0025(8) -0.0017(9)
C42 0.0472(16) 0.0348(15) 0.0334(14) -0.0062(12) -0.0046(12) 0.0073(12)
C43 0.0441(16) 0.0502(18) 0.0354(14) 0.0010(13) -0.0064(12) 0.0121(14)
C44 0.0275(11) 0.0667(18) 0.0270(11) -0.0002(14) 0.0000(9) -0.0074(14)
C45 0.0461(16) 0.0457(17) 0.0355(15) -0.0118(13) -0.0024(12) -0.0071(14)
C46 0.0402(15) 0.0327(15) 0.0368(14) -0.0039(12) -0.0050(12) 0.0006(12)

loop_
_atom_type_symbol
_atom_type_description
_atom_type_scat_dispersion_real
_atom_type_scat_dispersion_imag
_atom_type_scat_source
C C 0.0033 0.0016 'International Tables Vol C Tables 4.2.6.8 and 6.1.1.4'
H H 0.0000 0.0000 'International Tables Vol C Tables 4.2.6.8 and 6.1.1.4'
O O 0.0106 0.0060 'International Tables Vol C Tables 4.2.6.8 and 6.1.1.4'
S S 0.1246 0.1234 'International Tables Vol C Tables 4.2.6.8 and 6.1.1.4'
Br Br -0.2901 2.4595 'International Tables Vol C Tables 4.2.6.8 and 6.1.1.4'

loop_
_geom_angle_atom_site_label_1
_geom_angle_atom_site_label_2
_geom_angle_atom_site_label_3
_geom_angle
O3 S1 O2 120.14(11)
O3 S1 O1 109.94(10)
O2 S1 O1 103.58(10)
O3 S1 C18 109.03(12)
O2 S1 C18 109.13(10)
O1 S1 C18 103.72(9)
O6 S2 O5 119.67(10)
O6 S2 O4 109.69(9)
O5 S2 O4 104.42(9)
O6 S2 C41 109.28(11)
O5 S2 C41 109.11(10)
O4 S2 C41 103.40(9)
C17 O1 S1 118.44(13)
C40 O4 S2 117.90(14)
C2 C1 C17 106.29(17)
C2 C1 C10 113.28(17)
C17 C1 C10 111.11(18)
C3 C2 C7 119.0(2)
C3 C2 C1 121.5(2)
C7 C2 C1 119.12(18)
C2 C3 C4 120.3(2)
C5 C4 C3 120.1(3)
C6 C5 C4 119.9(2)
C5 C6 C7 121.2(2)
C6 C7 C2 119.4(2)
C6 C7 C8 121.3(2)
C2 C7 C8 119.28(19)
C9 C8 C7 122.0(2)
C8 C9 C10 123.0(2)
C9 C10 C11 112.18(18)
C9 C10 C1 111.20(18)
C11 C10 C1 111.82(16)
C12 C11 C16 118.3(2)
C12 C11 C10 122.76(19)
C16 C11 C10 118.95(18)
C13 C12 C11 120.3(2)
C14 C13 C12 120.6(2)
C15 C14 C13 120.3(2)
C14 C15 C16 119.6(2)
C15 C16 C11 120.9(2)
O1 C17 C1 106.57(17)
C19 C18 C23 121.3(2)
C19 C18 S1 119.2(2)
C23 C18 S1 119.50(19)
C18 C19 C20 119.3(3)
C21 C20 C19 119.1(2)
C20 C21 C22 121.6(2)
C20 C21 Br1 120.16(19)
C22 C21 Br1 118.3(2)
C21 C22 C23 119.4(3)
C18 C23 C22 119.3(2)
C40 C24 C25 105.41(18)
C40 C24 C33 110.94(19)
C25 C24 C33 114.00(18)
C30 C25 C26 120.3(2)
C30 C25 C24 119.0(2)
C26 C25 C24 120.5(2)
C25 C26 C27 119.6(3)
C28 C27 C26 120.4(3)
C27 C28 C29 121.1(2)
C28 C29 C30 119.5(3)
C25 C30 C29 119.2(2)
C25 C30 C31 119.7(2)
C29 C30 C31 121.1(2)
C32 C31 C30 122.0(2)
C31 C32 C33 122.3(2)
C32 C33 C34 110.96(19)
C32 C33 C24 111.14(19)
C34 C33 C24 112.28(19)
C35 C34 C39 118.4(2)
C35 C34 C33 121.9(2)
C39 C34 C33 119.7(2)
C34 C35 C36 120.3(2)
C37 C36 C35 120.3(3)
C36 C37 C38 119.8(3)
C37 C38 C39 120.1(3)
C38 C39 C34 120.9(3)
O4 C40 C24 108.24(18)
C42 C41 C46 121.1(2)
C42 C41 S2 118.86(19)
C46 C41 S2 120.06(19)
C41 C42 C43 120.0(3)
C44 C43 C42 118.4(3)
C45 C44 C43 122.7(2)
C45 C44 Br2 118.8(2)
C43 C44 Br2 118.5(2)
C44 C45 C46 118.5(3)
C41 C46 C45 119.3(3)

loop_
_geom_bond_atom_site_label_1
_geom_bond_atom_site_label_2
_geom_bond_distance
Br1 C21 1.892(2)
Br2 C44 1.903(2)
S1 O3 1.411(2)
S1 O2 1.4271(18)
S1 O1 1.5765(15)
S1 C18 1.761(2)
S2 O6 1.4229(18)
S2 O5 1.4259(16)
S2 O4 1.5677(15)
S2 C41 1.755(2)
O1 C17 1.469(2)
O4 C40 1.467(2)
C1 C2 1.521(3)
C1 C17 1.525(3)
C1 C10 1.549(3)
C2 C3 1.377(3)
C2 C7 1.412(3)
C3 C4 1.404(4)
C4 C5 1.381(4)
C5 C6 1.361(4)
C6 C7 1.391(3)
C7 C8 1.451(3)
C8 C9 1.325(3)
C9 C10 1.510(3)
C10 C11 1.522(3)
C11 C12 1.393(3)
C11 C16 1.405(3)
C12 C13 1.386(3)
C13 C14 1.381(4)
C14 C15 1.375(4)
C15 C16 1.389(3)
C18 C19 1.375(4)
C18 C23 1.382(4)
C19 C20 1.402(4)
C20 C21 1.367(4)
C21 C22 1.381(4)
C22 C23 1.386(5)
C24 C40 1.519(3)
C24 C25 1.523(3)
C24 C33 1.541(3)
C25 C30 1.388(3)
C25 C26 1.393(3)
C26 C27 1.398(4)
C27 C28 1.361(4)
C28 C29 1.382(4)
C29 C30 1.416(3)
C30 C31 1.455(3)
C31 C32 1.340(3)
C32 C33 1.508(3)
C33 C34 1.529(3)
C34 C35 1.384(3)
C34 C39 1.392(3)
C35 C36 1.404(4)
C36 C37 1.368(4)
C37 C38 1.380(4)
C38 C39 1.384(4)
C41 C42 1.378(4)
C41 C46 1.385(4)
C42 C43 1.387(4)
C43 C44 1.383(4)
C44 C45 1.369(4)
C45 C46 1.402(4)
